data_7231751
loop_
_publ_author_name
'Qiao, Yu'
'Ma, Yufeng'
'Jiang, Wei'
'Wang, Xiuyan'
'Guan, Weisheng'
'Che, Guangbo'
'Li, Weikang'
'Qin, Fang'

_publ_section_title
;
 A series of metal--organic frameworks constructed by a rigid-flexible
 5-(bis(4-carboxybenzyl)amino)isophthalic acid: syntheses, crystal
 structures and physical properties
;
_journal_issue 48
_journal_name_full CrystEngComm
_journal_page_first 7782
_journal_paper_doi 10.1039/C8CE01209A
_journal_volume 20
_journal_year 2018
_chemical_formula_moiety 'C24 H19 Mn N O9'
_chemical_formula_sum 'C24 H19 Mn N O9'
_chemical_formula_weight 520.34
_space_group_IT_number 33
_space_group_name_Hall 'P 2c -2n'
_space_group_name_H-M_alt 'P n a 21'
_symmetry_cell_setting Orthogonal
_symmetry_space_group_name_Hall 'P 2c -2n'
_symmetry_space_group_name_H-M 'P n a 21'
_atom_sites_solution_hydrogens geom
_atom_sites_solution_primary direct
_atom_sites_solution_secondary difmap
_audit_creation_method SHELXL-97
_audit_update_record
;
2018-03-30 deposited with the CCDC.
2018-10-23 downloaded from the CCDC.
;
_cell_angle_alpha 90.00
_cell_angle_beta 90.00
_cell_angle_gamma 90.00
_cell_formula_units_Z 4
_cell_length_a 14.751(5)
_cell_length_b 12.781(5)
_cell_length_c 11.161(5)
_cell_measurement_reflns_used 2489
_cell_measurement_temperature 150(2)
_cell_measurement_theta_max 25.38
_cell_measurement_theta_min 2.45
_cell_volume 2104.2(14)
_computing_cell_refinement 'SAINT (Bruker, 2002)'
_computing_data_collection 'SMART (Bruker, 2002)'
_computing_data_reduction 'SHELXS97 (Sheldrick, 1997)'
_computing_molecular_graphics 'SHELXS97 (Sheldrick, 1997)'
_computing_publication_material SHELXTL
_computing_structure_refinement 'SHELXL-97 (Sheldrick, 1997)'
_computing_structure_solution 'SHELXS-97 (Sheldrick, 1990)'
_diffrn_ambient_temperature 150(2)
_diffrn_measured_fraction_theta_full 1.000
_diffrn_measured_fraction_theta_max 1.000
_diffrn_measurement_device_type 'CCD area detector'
_diffrn_measurement_method \w
_diffrn_radiation_monochromator graphite
_diffrn_radiation_source 'fine-focus sealed tube'
_diffrn_radiation_type MoK\a
_diffrn_radiation_wavelength 0.71069
_diffrn_reflns_av_R_equivalents 0.0438
_diffrn_reflns_av_sigmaI/netI 0.0543
_diffrn_reflns_limit_h_max 18
_diffrn_reflns_limit_h_min -18
_diffrn_reflns_limit_k_max 15
_diffrn_reflns_limit_k_min -14
_diffrn_reflns_limit_l_max 13
_diffrn_reflns_limit_l_min -12
_diffrn_reflns_number 11084
_diffrn_reflns_theta_full 26.03
_diffrn_reflns_theta_max 26.03
_diffrn_reflns_theta_min 2.11
_diffrn_standards_decay_% none
_diffrn_standards_interval_count none
_diffrn_standards_interval_time none
_diffrn_standards_number none
_exptl_absorpt_coefficient_mu 0.688
_exptl_absorpt_correction_T_max 0.873
_exptl_absorpt_correction_T_min 0.827
_exptl_absorpt_correction_type multi-scan
_exptl_absorpt_process_details '(SADABS; Bruker, 2002)'
_exptl_crystal_colour yellow
_exptl_crystal_density_diffrn 1.643
_exptl_crystal_density_method 'not measured'
_exptl_crystal_description block
_exptl_crystal_F_000 1068
_exptl_crystal_size_max 0.276
_exptl_crystal_size_mid 0.243
_exptl_crystal_size_min 0.198
_refine_diff_density_max 0.217
_refine_diff_density_min -0.284
_refine_diff_density_rms 0.060
_refine_ls_abs_structure_details 'Flack H D (1983), Acta Cryst. A39, 876-881'
_refine_ls_abs_structure_Flack 0.030(17)
_refine_ls_extinction_method none
_refine_ls_goodness_of_fit_ref 1.033
_refine_ls_hydrogen_treatment mixed
_refine_ls_matrix_type full
_refine_ls_number_parameters 316
_refine_ls_number_reflns 3952
_refine_ls_number_restraints 1
_refine_ls_restrained_S_all 1.033
_refine_ls_R_factor_all 0.0484
_refine_ls_R_factor_gt 0.0358
_refine_ls_shift/su_max 0.001
_refine_ls_shift/su_mean 0.000
_refine_ls_structure_factor_coef Fsqd
_refine_ls_weighting_details 'calc w=1/[\s^2^(Fo^2^)+(0.0308P)^2^+0.0000P] where P=(Fo^2^+2Fc^2^)/3'
_refine_ls_weighting_scheme calc
_refine_ls_wR_factor_gt 0.0712
_refine_ls_wR_factor_ref 0.0762
_reflns_number_gt 3269
_reflns_number_total 3952
_reflns_threshold_expression >2sigma(I)
_cod_data_source_file c8ce01209a2.cif
_cod_data_source_block 5
_cod_depositor_comments 'Adding full bibliography for 7231749--7231752.cif.'
_cod_original_sg_symbol_H-M Pna21
_cod_database_code 7231751

loop_
_symmetry_equiv_pos_as_xyz
'x, y, z'
'-x, -y, z+1/2'
'-x+1/2, y+1/2, z+1/2'
'x+1/2, -y+1/2, z'

loop_
_atom_site_label
_atom_site_type_symbol
_atom_site_fract_x
_atom_site_fract_y
_atom_site_fract_z
_atom_site_U_iso_or_equiv
_atom_site_adp_type
_atom_site_occupancy
_atom_site_symmetry_multiplicity
_atom_site_calc_flag
_atom_site_refinement_flags
Mn Mn 0.88883(3) 0.63285(3) 0.69498(5) 0.02210(11) Uani 1 1 d .
O5 O 0.90584(15) 0.46876(16) 0.7229(2) 0.0385(6) Uani 1 1 d .
O6 O 0.87408(17) 0.35847(19) 0.5745(2) 0.0435(7) Uani 1 1 d .
H2 H 0.8809 0.4130 0.5335 0.065 Uiso 1 1 calc R
O4 O 1.11356(13) 0.19657(13) 1.1858(3) 0.0277(5) Uani 1 1 d .
O3 O 1.25095(14) 0.13308(15) 1.1475(2) 0.0367(6) Uani 1 1 d .
H4 H 1.2664 0.1820 1.1935 0.055 Uiso 1 1 calc R
O1 O 1.28071(14) -0.11932(16) 0.8110(2) 0.0331(5) Uani 1 1 d .
O2 O 1.16754(14) -0.23032(16) 0.7783(2) 0.0321(5) Uani 1 1 d .
O7 O 0.87256(15) -0.35807(18) 1.5149(2) 0.0391(6) Uani 1 1 d .
O8 O 0.89796(16) -0.50347(17) 1.4122(2) 0.0419(6) Uani 1 1 d .
O1W O 1.01696(15) 0.64401(15) 0.7742(2) 0.0396(6) Uani 1 1 d .
H9A H 1.0201 0.6023 0.8335 0.059 Uiso 1 1 d R
H9B H 1.0592 0.6896 0.7754 0.059 Uiso 1 1 d R
N N 0.89982(14) -0.05482(17) 0.9834(2) 0.0210(5) Uani 1 1 d .
C16 C 0.88669(19) 0.3802(2) 0.6874(4) 0.0274(6) Uani 1 1 d .
C13 C 0.8770(2) 0.2924(2) 0.7709(3) 0.0272(7) Uani 1 1 d .
C14 C 0.8862(2) 0.3078(3) 0.8919(3) 0.0339(8) Uani 1 1 d .
H3 H 0.8994 0.3758 0.9216 0.041 Uiso 1 1 calc R
C15 C 0.8765(2) 0.2250(3) 0.9717(3) 0.0326(8) Uani 1 1 d .
H4A H 0.8836 0.2367 1.0552 0.039 Uiso 1 1 calc R
C10 C 0.8566(2) 0.1262(2) 0.9304(3) 0.0245(7) Uani 1 1 d .
C11 C 0.8489(2) 0.1103(2) 0.8090(3) 0.0361(9) Uani 1 1 d .
H6 H 0.8366 0.0419 0.7800 0.043 Uiso 1 1 calc R
C12 C 0.8585(2) 0.1910(2) 0.7286(3) 0.0354(9) Uani 1 1 d .
H7 H 0.8528 0.1784 0.6451 0.042 Uiso 1 1 calc R
C9 C 0.8423(2) 0.0344(2) 1.0159(3) 0.0249(7) Uani 1 1 d .
H8A H 0.8567 0.0568 1.0987 0.030 Uiso 1 1 calc R
H8B H 0.7779 0.0128 1.0138 0.030 Uiso 1 1 calc R
C5 C 1.03328(19) 0.0362(2) 1.0560(3) 0.0226(7) Uani 1 1 d .
H10 H 0.9962 0.0797 1.1045 0.027 Uiso 1 1 calc R
C4 C 1.12702(19) 0.0511(2) 1.0556(3) 0.0228(7) Uani 1 1 d .
C8 C 1.1636(2) 0.1335(2) 1.1347(3) 0.0249(7) Uani 1 1 d .
C3 C 1.18232(19) -0.0100(2) 0.9817(3) 0.0225(6) Uani 1 1 d .
H13 H 1.2459 0.0017 0.9791 0.027 Uiso 1 1 calc R
C2 C 1.14309(19) -0.0878(2) 0.9121(3) 0.0199(6) Uani 1 1 d .
C1 C 1.2013(2) -0.1512(2) 0.8284(3) 0.0227(7) Uani 1 1 d .
C7 C 1.04990(18) -0.1042(2) 0.9158(3) 0.0229(7) Uani 1 1 d .
H16 H 1.0242 -0.1591 0.8695 0.027 Uiso 1 1 calc R
C6 C 0.99329(18) -0.0418(2) 0.9861(3) 0.0194(6) Uani 1 1 d .
C17 C 0.8610(2) -0.1591(2) 0.9813(3) 0.0260(7) Uani 1 1 d .
H18A H 0.8891 -0.1986 0.9147 0.031 Uiso 1 1 calc R
H18B H 0.7955 -0.1529 0.9636 0.031 Uiso 1 1 calc R
C18 C 0.8722(2) -0.2225(2) 1.0961(3) 0.0248(7) Uani 1 1 d .
C19 C 0.8754(2) -0.1751(2) 1.2063(4) 0.0375(8) Uani 1 1 d .
H20 H 0.8745 -0.1009 1.2120 0.045 Uiso 1 1 calc R
C20 C 0.8798(2) -0.2357(3) 1.3099(3) 0.0376(10) Uani 1 1 d .
H21 H 0.8813 -0.2021 1.3858 0.045 Uiso 1 1 calc R
C21 C 0.8822(2) -0.3438(3) 1.3043(3) 0.0261(8) Uani 1 1 d .
C24 C 0.88551(19) -0.4067(3) 1.4174(3) 0.0274(7) Uani 1 1 d .
C22 C 0.88053(19) -0.3909(2) 1.1921(4) 0.0306(7) Uani 1 1 d .
H24 H 0.8824 -0.4650 1.1859 0.037 Uiso 1 1 calc R
C23 C 0.8762(2) -0.3306(3) 1.0895(3) 0.0285(8) Uani 1 1 d .
H25 H 0.8760 -0.3638 1.0133 0.034 Uiso 1 1 calc R

loop_
_atom_site_aniso_label
_atom_site_aniso_U_11
_atom_site_aniso_U_22
_atom_site_aniso_U_33
_atom_site_aniso_U_23
_atom_site_aniso_U_13
_atom_site_aniso_U_12
Mn 0.0258(2) 0.0204(2) 0.0201(2) 0.0027(3) 0.0012(2) 0.00048(18)
O5 0.0550(14) 0.0205(11) 0.0399(18) 0.0073(11) -0.0015(12) 0.0012(10)
O6 0.0724(19) 0.0316(14) 0.0266(16) 0.0091(11) -0.0031(12) -0.0056(12)
O4 0.0354(11) 0.0202(10) 0.0276(13) -0.0075(13) 0.0026(11) 0.0022(9)
O3 0.0280(12) 0.0363(13) 0.0459(15) -0.0214(11) -0.0042(10) -0.0011(11)
O1 0.0253(12) 0.0373(13) 0.0368(14) -0.0143(11) 0.0094(10) -0.0061(9)
O2 0.0278(12) 0.0312(12) 0.0372(14) -0.0184(11) 0.0041(10) -0.0033(10)
O7 0.0655(17) 0.0362(14) 0.0155(13) 0.0031(11) -0.0033(11) 0.0056(11)
O8 0.0686(18) 0.0284(14) 0.0287(14) 0.0099(11) 0.0146(12) 0.0137(11)
O1W 0.0340(14) 0.0295(12) 0.0555(17) 0.0100(12) -0.0161(11) -0.0067(10)
N 0.0205(13) 0.0165(13) 0.0259(15) 0.0028(11) 0.0033(11) 0.0007(10)
C16 0.0284(14) 0.0254(15) 0.0283(18) 0.0036(19) 0.0015(17) 0.0011(13)
C13 0.0260(17) 0.0228(17) 0.0329(19) 0.0080(15) -0.0001(14) -0.0004(13)
C14 0.048(2) 0.0230(18) 0.030(2) -0.0041(15) -0.0009(16) -0.0012(15)
C15 0.051(2) 0.0249(17) 0.022(2) -0.0023(14) -0.0026(15) 0.0023(15)
C10 0.0241(15) 0.0248(16) 0.0245(17) 0.0061(15) 0.0019(14) 0.0031(13)
C11 0.054(2) 0.0200(17) 0.034(2) -0.0040(15) 0.0022(17) -0.0052(15)
C12 0.056(2) 0.0272(18) 0.023(2) 0.0000(14) 0.0000(14) -0.0067(15)
C9 0.0238(16) 0.0228(17) 0.0281(19) 0.0016(14) 0.0019(13) 0.0025(13)
C5 0.0262(16) 0.0208(16) 0.0209(15) -0.0038(13) 0.0034(13) 0.0040(12)
C4 0.0284(17) 0.0191(15) 0.0208(16) 0.0016(13) -0.0001(14) -0.0036(13)
C8 0.0291(18) 0.0213(16) 0.0243(18) -0.0004(13) 0.0010(13) -0.0012(14)
C3 0.0238(15) 0.0221(15) 0.0216(16) -0.0022(13) 0.0028(13) 0.0021(12)
C2 0.0254(15) 0.0187(15) 0.0156(17) 0.0000(13) -0.0002(13) -0.0006(13)
C1 0.0250(17) 0.0247(16) 0.0183(16) -0.0013(13) -0.0007(12) 0.0014(13)
C7 0.0272(16) 0.0175(15) 0.0240(17) -0.0050(13) 0.0004(13) -0.0005(12)
C6 0.0220(15) 0.0174(15) 0.0188(15) 0.0026(12) -0.0010(13) -0.0001(11)
C17 0.0275(16) 0.0262(18) 0.0242(18) 0.0032(14) -0.0023(14) -0.0039(13)
C18 0.0270(18) 0.0234(17) 0.0242(19) 0.0047(16) -0.0022(14) -0.0048(13)
C19 0.067(2) 0.0166(14) 0.029(2) 0.0010(18) 0.000(2) -0.0001(14)
C20 0.068(3) 0.032(2) 0.0136(19) -0.0017(16) -0.0006(17) -0.0009(17)
C21 0.031(2) 0.0269(18) 0.020(2) 0.0041(15) -0.0004(14) -0.0030(14)
C24 0.0310(18) 0.0311(18) 0.0200(18) 0.0049(15) 0.0050(14) -0.0002(14)
C22 0.0470(18) 0.0203(14) 0.0246(16) -0.005(2) 0.0020(19) 0.0010(12)
C23 0.050(2) 0.0237(17) 0.0122(19) -0.0015(16) -0.0030(14) -0.0004(16)

loop_
_atom_type_symbol
_atom_type_description
_atom_type_scat_dispersion_real
_atom_type_scat_dispersion_imag
_atom_type_scat_source
C C 0.0033 0.0016 'International Tables Vol C Tables 4.2.6.8 and 6.1.1.4'
H H 0.0000 0.0000 'International Tables Vol C Tables 4.2.6.8 and 6.1.1.4'
Mn Mn 0.3368 0.7283 'International Tables Vol C Tables 4.2.6.8 and 6.1.1.4'
N N 0.0061 0.0033 'International Tables Vol C Tables 4.2.6.8 and 6.1.1.4'
O O 0.0106 0.0060 'International Tables Vol C Tables 4.2.6.8 and 6.1.1.4'

loop_
_geom_angle_atom_site_label_1
_geom_angle_atom_site_label_2
_geom_angle_atom_site_label_3
_geom_angle
_geom_angle_site_symmetry_1
_geom_angle_site_symmetry_3
O7 Mn O1 122.41(10) 1_564 4_455
O7 Mn O1W 121.46(10) 1_564 .
O1 Mn O1W 116.06(10) 4_455 .
O7 Mn O5 102.39(9) 1_564 .
O1 Mn O5 85.24(9) 4_455 .
O1W Mn O5 84.22(8) . .
O7 Mn O4 83.94(10) 1_564 2_764
O1 Mn O4 95.78(9) 4_455 2_764
O1W Mn O4 88.06(8) . 2_764
O5 Mn O4 171.82(10) . 2_764
C16 O5 Mn 146.0(2) . .
C16 O6 H2 109.5 . .
C8 O4 Mn 133.2(2) . 2_765
C8 O3 H4 109.5 . .
C1 O1 Mn 142.3(2) . 4
C24 O7 Mn 143.6(2) . 1_546
Mn O1W H9A 109.5 . .
Mn O1W H9B 135.5 . .
H9A O1W H9B 112.1 . .
C6 N C17 120.1(2) . .
C6 N C9 118.4(2) . .
C17 N C9 119.3(2) . .
O5 C16 O6 122.7(3) . .
O5 C16 C13 121.4(4) . .
O6 C16 C13 115.9(3) . .
C14 C13 C12 118.8(3) . .
C14 C13 C16 120.4(3) . .
C12 C13 C16 120.8(3) . .
C13 C14 C15 120.7(3) . .
C13 C14 H3 119.6 . .
C15 C14 H3 119.6 . .
C10 C15 C14 120.4(3) . .
C10 C15 H4A 119.8 . .
C14 C15 H4A 119.8 . .
C11 C10 C15 118.9(3) . .
C11 C10 C9 119.4(3) . .
C15 C10 C9 121.6(3) . .
C10 C11 C12 121.6(3) . .
C10 C11 H6 119.2 . .
C12 C11 H6 119.2 . .
C11 C12 C13 119.5(3) . .
C11 C12 H7 120.2 . .
C13 C12 H7 120.2 . .
N C9 C10 111.2(2) . .
N C9 H8A 109.4 . .
C10 C9 H8A 109.4 . .
N C9 H8B 109.4 . .
C10 C9 H8B 109.4 . .
H8A C9 H8B 108.0 . .
C4 C5 C6 120.9(3) . .
C4 C5 H10 119.5 . .
C6 C5 H10 119.5 . .
C5 C4 C3 120.2(3) . .
C5 C4 C8 117.2(3) . .
C3 C4 C8 122.5(3) . .
O4 C8 O3 123.1(3) . .
O4 C8 C4 121.6(3) . .
O3 C8 C4 115.2(3) . .
C2 C3 C4 119.1(3) . .
C2 C3 H13 120.4 . .
C4 C3 H13 120.4 . .
C3 C2 C7 120.2(3) . .
C3 C2 C1 119.7(3) . .
C7 C2 C1 120.1(3) . .
O1 C1 O2 124.1(3) . .
O1 C1 C2 117.0(3) . .
O2 C1 C2 118.8(3) . .
C2 C7 C6 121.5(3) . .
C2 C7 H16 119.3 . .
C6 C7 H16 119.3 . .
N C6 C7 120.9(3) . .
N C6 C5 121.1(3) . .
C7 C6 C5 118.0(3) . .
N C17 C18 115.6(3) . .
N C17 H18A 108.4 . .
C18 C17 H18A 108.4 . .
N C17 H18B 108.4 . .
C18 C17 H18B 108.4 . .
H18A C17 H18B 107.4 . .
C19 C18 C23 119.1(3) . .
C19 C18 C17 121.5(3) . .
C23 C18 C17 119.3(3) . .
C18 C19 C20 120.0(3) . .
C18 C19 H20 120.0 . .
C20 C19 H20 120.0 . .
C21 C20 C19 121.3(4) . .
C21 C20 H21 119.4 . .
C19 C20 H21 119.4 . .
C20 C21 C22 118.2(3) . .
C20 C21 C24 119.9(3) . .
C22 C21 C24 121.9(3) . .
O8 C24 O7 123.1(3) . .
O8 C24 C21 119.8(3) . .
O7 C24 C21 117.1(3) . .
C23 C22 C21 120.4(3) . .
C23 C22 H24 119.8 . .
C21 C22 H24 119.8 . .
C22 C23 C18 120.9(3) . .
C22 C23 H25 119.5 . .
C18 C23 H25 119.5 . .

loop_
_geom_bond_atom_site_label_1
_geom_bond_atom_site_label_2
_geom_bond_distance
_geom_bond_site_symmetry_2
Mn O7 2.028(3) 1_564
Mn O1 2.062(2) 4_455
Mn O1W 2.091(2) .
Mn O5 2.135(2) .
Mn O4 2.1829(19) 2_764
O5 C16 1.231(4) .
O6 C16 1.303(6) .
O6 H2 0.8400 .
O4 C8 1.232(4) .
O4 Mn 2.1829(19) 2_765
O3 C8 1.297(4) .
O3 H4 0.8400 .
O1 C1 1.255(3) .
O1 Mn 2.062(2) 4
O2 C1 1.259(3) .
O7 C24 1.267(4) .
O7 Mn 2.028(3) 1_546
O8 C24 1.252(4) .
O1W H9A 0.8511 .
O1W H9B 0.8525 .
N C6 1.389(3) .
N C17 1.450(4) .
N C9 1.468(4) .
C16 C13 1.466(5) .
C13 C14 1.372(5) .
C13 C12 1.405(4) .
C14 C15 1.391(5) .
C14 H3 0.9500 .
C15 C10 1.376(4) .
C15 H4A 0.9500 .
C10 C11 1.374(5) .
C10 C9 1.527(4) .
C11 C12 1.375(4) .
C11 H6 0.9500 .
C12 H7 0.9500 .
C9 H8A 0.9900 .
C9 H8B 0.9900 .
C5 C4 1.396(4) .
C5 C6 1.397(4) .
C5 H10 0.9500 .
C4 C3 1.398(4) .
C4 C8 1.477(4) .
C3 C2 1.389(4) .
C3 H13 0.9500 .
C2 C7 1.391(4) .
C2 C1 1.505(4) .
C7 C6 1.396(4) .
C7 H16 0.9500 .
C17 C18 1.525(5) .
C17 H18A 0.9900 .
C17 H18B 0.9900 .
C18 C19 1.372(6) .
C18 C23 1.386(5) .
C19 C20 1.393(6) .
C19 H20 0.9500 .
C20 C21 1.384(5) .
C20 H21 0.9500 .
C21 C22 1.390(6) .
C21 C24 1.497(5) .
C22 C23 1.382(5) .
C22 H24 0.9500 .
C23 H25 0.9500 .

loop_
_geom_hbond_atom_site_label_D
_geom_hbond_atom_site_label_H
_geom_hbond_atom_site_label_A
_geom_hbond_distance_DH
_geom_hbond_distance_HA
_geom_hbond_distance_DA
_geom_hbond_angle_DHA
_geom_hbond_site_symmetry_A
O6 H2 O8 0.84 1.74 2.553(3) 161.7 1_564
O3 H4 O2 0.84 1.76 2.573(3) 162.1 3_755
O1W H9A O8 0.85 1.96 2.679(3) 141.9 2_754
O1W H9B O2 0.85 1.90 2.741(3) 169.5 1_565

loop_
_geom_torsion_atom_site_label_1
_geom_torsion_atom_site_label_2
_geom_torsion_atom_site_label_3
_geom_torsion_atom_site_label_4
_geom_torsion
_geom_torsion_site_symmetry_1
O7 Mn O5 C16 -30.5(4) 1_564
O1 Mn O5 C16 91.7(4) 4_455
O1W Mn O5 C16 -151.5(4) .
O4 Mn O5 C16 -170.8(6) 2_764
Mn O5 C16 O6 33.0(6) .
Mn O5 C16 C13 -147.2(3) .
O5 C16 C13 C14 2.2(5) .
O6 C16 C13 C14 -178.0(3) .
O5 C16 C13 C12 -177.6(3) .
O6 C16 C13 C12 2.2(4) .
C12 C13 C14 C15 -0.7(5) .
C16 C13 C14 C15 179.5(3) .
C13 C14 C15 C10 -0.6(5) .
C14 C15 C10 C11 1.7(5) .
C14 C15 C10 C9 -177.9(3) .
C15 C10 C11 C12 -1.5(5) .
C9 C10 C11 C12 178.1(3) .
C10 C11 C12 C13 0.2(5) .
C14 C13 C12 C11 0.9(5) .
C16 C13 C12 C11 -179.3(3) .
C6 N C9 C10 61.8(4) .
C17 N C9 C10 -134.8(3) .
C11 C10 C9 N 52.9(4) .
C15 C10 C9 N -127.5(3) .
C6 C5 C4 C3 2.1(4) .
C6 C5 C4 C8 -178.4(3) .
Mn O4 C8 O3 54.0(5) 2_765
Mn O4 C8 C4 -127.2(3) 2_765
C5 C4 C8 O4 -10.3(4) .
C3 C4 C8 O4 169.2(3) .
C5 C4 C8 O3 168.6(3) .
C3 C4 C8 O3 -11.9(4) .
C5 C4 C3 C2 -2.2(5) .
C8 C4 C3 C2 178.3(3) .
C4 C3 C2 C7 0.3(5) .
C4 C3 C2 C1 177.5(3) .
Mn O1 C1 O2 16.4(5) 4
Mn O1 C1 C2 -161.7(2) 4
C3 C2 C1 O1 -11.3(4) .
C7 C2 C1 O1 166.0(3) .
C3 C2 C1 O2 170.5(3) .
C7 C2 C1 O2 -12.3(4) .
C3 C2 C7 C6 1.8(4) .
C1 C2 C7 C6 -175.4(3) .
C17 N C6 C7 41.6(4) .
C9 N C6 C7 -155.1(3) .
C17 N C6 C5 -140.6(3) .
C9 N C6 C5 22.7(4) .
C2 C7 C6 N 176.0(3) .
C2 C7 C6 C5 -1.9(4) .
C4 C5 C6 N -178.0(3) .
C4 C5 C6 C7 -0.1(4) .
C6 N C17 C18 69.1(4) .
C9 N C17 C18 -94.1(3) .
N C17 C18 C19 31.0(4) .
N C17 C18 C23 -151.2(3) .
C23 C18 C19 C20 -1.9(4) .
C17 C18 C19 C20 175.9(3) .
C18 C19 C20 C21 0.7(5) .
C19 C20 C21 C22 0.4(5) .
C19 C20 C21 C24 -179.1(3) .
Mn O7 C24 O8 19.7(6) 1_546
Mn O7 C24 C21 -162.5(3) 1_546
C20 C21 C24 O8 -171.9(3) .
C22 C21 C24 O8 8.6(5) .
C20 C21 C24 O7 10.2(4) .
C22 C21 C24 O7 -169.3(3) .
C20 C21 C22 C23 -0.3(4) .
C24 C21 C22 C23 179.1(3) .
C21 C22 C23 C18 -0.9(4) .
C19 C18 C23 C22 2.0(5) .
C17 C18 C23 C22 -175.9(3) .
